data_4127089
loop_
_publ_author_name
'Robinson, Emily E.'
'Thomson, Regan J.'

_publ_section_title
;
 A Strategy for the Convergent and Stereoselective Assembly of Polycyclic
 Molecules.
;
_journal_name_full 'Journal of the American Chemical Society'
_journal_paper_doi 10.1021/jacs.7b13234
_journal_year 2018
_chemical_absolute_configuration syn
_chemical_formula_moiety 'C14 H14 O2'
_chemical_formula_sum 'C14 H14 O2'
_chemical_formula_weight 214.25
_chemical_name_systematic
;
 ?
;
_space_group_crystal_system tetragonal
_space_group_IT_number 76
_space_group_name_Hall 'P 4w'
_space_group_name_H-M_alt 'P 41'
_symmetry_space_group_name_Hall 'P 4w'
_symmetry_space_group_name_H-M 'P 41'
_atom_sites_solution_hydrogens geom
_atom_sites_solution_primary dual
_audit_creation_date 2017-02-10
_audit_creation_method
;
Olex2 1.2
(compiled 2017.01.04 svn.r3372 for OlexSys, GUI svn.r5292)
;
_cell_angle_alpha 90
_cell_angle_beta 90
_cell_angle_gamma 90
_cell_formula_units_Z 4
_cell_length_a 7.4122(2)
_cell_length_b 7.4122(2)
_cell_length_c 19.6939(6)
_cell_measurement_reflns_used 4552
_cell_measurement_temperature 100(2)
_cell_measurement_theta_max 65.005
_cell_measurement_theta_min 5.970
_cell_volume 1082.00(5)
_computing_cell_refinement 'SAINT V8.34A (Bruker, 2013)'
_computing_data_collection 'APEX2 V2014.11-0 (Bruker, 2014)'
_computing_data_reduction 'Bruker SAINT'
_computing_molecular_graphics 'Olex2 (Dolomanov et al., 2009)'
_computing_publication_material 'Olex2 (Dolomanov et al., 2009)'
_computing_structure_refinement 'ShelXL (Sheldrick, 2015)'
_computing_structure_solution 'ShelXT (Sheldrick, 2015)'
_diffrn_ambient_temperature 100.02
_diffrn_detector_area_resol_mean 8
_diffrn_measured_fraction_theta_full 0.956
_diffrn_measured_fraction_theta_max 1.000
_diffrn_measurement_device_type 'Bruker Kappa APEX CCD area detector'
_diffrn_measurement_method '\w and \f scans'
_diffrn_radiation_monochromator 'MX optics'
_diffrn_radiation_type CuK\a
_diffrn_radiation_wavelength 1.54178
_diffrn_reflns_av_R_equivalents 0.0559
_diffrn_reflns_av_unetI/netI 0.0283
_diffrn_reflns_Laue_measured_fraction_full 0.956
_diffrn_reflns_Laue_measured_fraction_max 1.000
_diffrn_reflns_limit_h_max 8
_diffrn_reflns_limit_h_min -8
_diffrn_reflns_limit_k_max 8
_diffrn_reflns_limit_k_min -8
_diffrn_reflns_limit_l_max 23
_diffrn_reflns_limit_l_min -23
_diffrn_reflns_number 14398
_diffrn_reflns_point_group_measured_fraction_full 0.951
_diffrn_reflns_point_group_measured_fraction_max 0.996
_diffrn_reflns_theta_full 67.000
_diffrn_reflns_theta_max 65.001
_diffrn_reflns_theta_min 5.970
_diffrn_source microsource
_exptl_absorpt_coefficient_mu 0.693
_exptl_absorpt_correction_T_max 1.0000
_exptl_absorpt_correction_T_min 0.8358
_exptl_absorpt_correction_type multi-scan
_exptl_absorpt_process_details
'SADABS-2014/5 (Bruker,2014/5) was used for absorption correction. wR2(int) was 0.1783 before and 0.0616 after correction. The Ratio of minimum to maximum transmission is 0.8358. The \l/2 correction factor is Not present.'
_exptl_crystal_colour colourless
_exptl_crystal_colour_primary colourless
_exptl_crystal_density_diffrn 1.315
_exptl_crystal_description block
_exptl_crystal_F_000 456
_exptl_crystal_size_max 0.103
_exptl_crystal_size_mid 0.046
_exptl_crystal_size_min 0.043
_refine_diff_density_max 0.140
_refine_diff_density_min -0.130
_refine_diff_density_rms 0.028
_refine_ls_abs_structure_details
;
 Flack x determined using 835 quotients [(I+)-(I-)]/[(I+)+(I-)]
 (Parsons and Flack (2004), Acta Cryst. A60, s61).
;
_refine_ls_abs_structure_Flack 0.2(2)
_refine_ls_extinction_method none
_refine_ls_goodness_of_fit_ref 1.056
_refine_ls_hydrogen_treatment constr
_refine_ls_matrix_type full
_refine_ls_number_parameters 145
_refine_ls_number_reflns 1835
_refine_ls_number_restraints 1
_refine_ls_restrained_S_all 1.055
_refine_ls_R_factor_all 0.0320
_refine_ls_R_factor_gt 0.0309
_refine_ls_shift/su_max 0.000
_refine_ls_shift/su_mean 0.000
_refine_ls_structure_factor_coef Fsqd
_refine_ls_weighting_details 'w=1/[\s^2^(Fo^2^)+(0.0498P)^2^+0.1364P] where P=(Fo^2^+2Fc^2^)/3'
_refine_ls_weighting_scheme calc
_refine_ls_wR_factor_gt 0.0786
_refine_ls_wR_factor_ref 0.0792
_reflns_Friedel_coverage 0.930
_reflns_Friedel_fraction_full 0.945
_reflns_Friedel_fraction_max 0.992
_reflns_number_gt 1784
_reflns_number_total 1835
_reflns_threshold_expression 'I > 2\s(I)'
_cod_data_source_file ja7b13234_si_008.cif
_cod_data_source_block cx0929
_cod_original_cell_volume 1082.00(7)
_cod_database_code 4127089
_shelxl_version_number 2013-4
_shelx_space_group_comment
;
The symmetry employed for this shelxl refinement is uniquely defined
by the following loop, which should always be used as a source of
symmetry information in preference to the above space-group names.
They are only intended as comments.
;
_shelx_estimated_absorpt_t_max 0.971
_shelx_estimated_absorpt_t_min 0.932
_olex2_refinement_description
;
1. Fixed Uiso
 At 1.2 times of:
  All C(H) groups, All C(H,H) groups
2.a Ternary CH refined with riding coordinates:
 C5(H5), C6(H6), C9(H9), C10(H10)
2.b Secondary CH2 refined with riding coordinates:
 C4(H4A,H4B), C14(H14A,H14B)
2.c Aromatic/amide H refined with riding coordinates:
 C2(H2), C3(H3), C7(H7), C8(H8), C12(H12), C13(H13)
;
_olex2_date_sample_data_collection 2017-02-09
_olex2_date_sample_submission 2017-02-09
_olex2_diffrn_ambient_temperature_device 'Oxford Cryosystems'
_olex2_exptl_crystal_mounting_method 'The crystal was mounted on a glass fibre in Paratone oil'
_olex2_submission_original_sample_id cx0929
_olex2_submission_special_instructions 'No special instructions were received'

loop_
_space_group_symop_operation_xyz
'x, y, z'
'-x, -y, z+1/2'
'-y, x, z+1/4'
'y, -x, z+3/4'

loop_
_atom_site_label
_atom_site_type_symbol
_atom_site_fract_x
_atom_site_fract_y
_atom_site_fract_z
_atom_site_U_iso_or_equiv
_atom_site_adp_type
_atom_site_occupancy
_atom_site_site_symmetry_order
_atom_site_calc_flag
_atom_site_refinement_flags_posn
O1 O 0.8493(2) 0.3795(2) 0.59340(9) 0.0252(4) Uani 1 1 d .
O2 O 0.8665(2) 0.4860(2) 0.43997(8) 0.0218(4) Uani 1 1 d .
C1 C 0.7020(3) 0.4389(3) 0.57646(12) 0.0196(5) Uani 1 1 d .
C2 C 0.5351(3) 0.3324(3) 0.58494(13) 0.0227(5) Uani 1 1 d .
H2 H 0.5433 0.2141 0.6032 0.027 Uiso 1 1 calc R
C3 C 0.3734(3) 0.3965(3) 0.56788(14) 0.0242(5) Uani 1 1 d .
H3 H 0.2705 0.3239 0.5770 0.029 Uiso 1 1 calc R
C4 C 0.3449(3) 0.5763(3) 0.53517(13) 0.0232(6) Uani 1 1 d .
H4A H 0.3061 0.6646 0.5699 0.028 Uiso 1 1 calc R
H4B H 0.2480 0.5667 0.5008 0.028 Uiso 1 1 calc R
C5 C 0.5178(3) 0.6427(3) 0.50126(13) 0.0195(5) Uani 1 1 d .
H5 H 0.5449 0.5594 0.4626 0.023 Uiso 1 1 calc R
C6 C 0.6747(3) 0.6297(3) 0.55178(12) 0.0174(5) Uani 1 1 d .
H6 H 0.6377 0.7016 0.5924 0.021 Uiso 1 1 calc R
C7 C 0.5041(3) 0.8311(3) 0.47285(12) 0.0210(5) Uani 1 1 d .
H7 H 0.3982 0.8622 0.4484 0.025 Uiso 1 1 calc R
C8 C 0.6307(3) 0.9558(3) 0.47991(13) 0.0207(5) Uani 1 1 d .
H8 H 0.6103 1.0708 0.4600 0.025 Uiso 1 1 calc R
C9 C 0.8057(3) 0.9263(3) 0.51768(12) 0.0200(5) Uani 1 1 d .
H9 H 0.7907 0.9748 0.5647 0.024 Uiso 1 1 calc R
C10 C 0.8424(3) 0.7228(3) 0.52310(12) 0.0176(5) Uani 1 1 d .
H10 H 0.9447 0.7038 0.5554 0.021 Uiso 1 1 calc R
C11 C 0.8951(3) 0.6440(3) 0.45441(12) 0.0180(5) Uani 1 1 d .
C12 C 0.9892(3) 0.7631(3) 0.40642(12) 0.0214(5) Uani 1 1 d .
H12 H 1.0251 0.7160 0.3636 0.026 Uiso 1 1 calc R
C13 C 1.0260(3) 0.9353(3) 0.42084(13) 0.0223(5) Uani 1 1 d .
H13 H 1.0945 1.0035 0.3891 0.027 Uiso 1 1 calc R
C14 C 0.9644(3) 1.0255(3) 0.48442(14) 0.0231(5) Uani 1 1 d .
H14A H 0.9276 1.1508 0.4738 0.028 Uiso 1 1 calc R
H14B H 1.0661 1.0311 0.5169 0.028 Uiso 1 1 calc R

loop_
_atom_site_aniso_label
_atom_site_aniso_U_11
_atom_site_aniso_U_22
_atom_site_aniso_U_33
_atom_site_aniso_U_23
_atom_site_aniso_U_13
_atom_site_aniso_U_12
O1 0.0236(9) 0.0252(9) 0.0268(10) 0.0050(7) -0.0053(7) 0.0034(7)
O2 0.0221(8) 0.0204(9) 0.0229(9) -0.0030(7) 0.0008(7) 0.0022(6)
C1 0.0235(12) 0.0222(12) 0.0129(11) -0.0028(10) 0.0013(10) 0.0021(9)
C2 0.0276(13) 0.0185(12) 0.0220(13) 0.0000(10) 0.0054(11) -0.0005(10)
C3 0.0224(12) 0.0259(13) 0.0243(13) -0.0035(10) 0.0079(10) -0.0040(10)
C4 0.0158(11) 0.0263(13) 0.0276(14) -0.0031(11) 0.0011(10) 0.0009(9)
C5 0.0164(11) 0.0223(12) 0.0198(12) -0.0018(9) -0.0012(10) 0.0021(9)
C6 0.0172(11) 0.0209(11) 0.0141(11) -0.0008(9) 0.0005(9) 0.0023(8)
C7 0.0175(11) 0.0263(12) 0.0190(12) -0.0009(10) -0.0010(10) 0.0064(9)
C8 0.0233(12) 0.0183(11) 0.0205(12) 0.0004(10) 0.0027(10) 0.0069(9)
C9 0.0218(12) 0.0195(12) 0.0188(12) -0.0015(10) 0.0008(10) 0.0004(9)
C10 0.0159(11) 0.0194(11) 0.0176(12) 0.0000(9) -0.0021(9) 0.0015(8)
C11 0.0122(11) 0.0210(12) 0.0209(12) 0.0014(9) -0.0025(9) 0.0042(8)
C12 0.0186(12) 0.0276(13) 0.0181(11) 0.0024(10) 0.0015(9) 0.0050(9)
C13 0.0165(11) 0.0284(13) 0.0221(13) 0.0081(10) -0.0015(10) -0.0002(9)
C14 0.0233(12) 0.0194(11) 0.0265(13) 0.0023(11) -0.0034(10) -0.0021(9)

loop_
_atom_type_symbol
_atom_type_description
_atom_type_scat_dispersion_real
_atom_type_scat_dispersion_imag
_atom_type_scat_source
C C 0.0181 0.0091 'International Tables Vol C Tables 4.2.6.8 and 6.1.1.4'
H H 0.0000 0.0000 'International Tables Vol C Tables 4.2.6.8 and 6.1.1.4'
O O 0.0492 0.0322 'International Tables Vol C Tables 4.2.6.8 and 6.1.1.4'

loop_
_geom_angle_atom_site_label_1
_geom_angle_atom_site_label_2
_geom_angle_atom_site_label_3
_geom_angle
O1 C1 C2 121.6(2)
O1 C1 C6 123.0(2)
C2 C1 C6 115.1(2)
C1 C2 H2 118.8
C3 C2 C1 122.3(2)
C3 C2 H2 118.8
C2 C3 H3 118.2
C2 C3 C4 123.6(2)
C4 C3 H3 118.2
C3 C4 H4A 109.5
C3 C4 H4B 109.4
C3 C4 C5 110.9(2)
H4A C4 H4B 108.0
C5 C4 H4A 109.4
C5 C4 H4B 109.5
C4 C5 H5 107.6
C4 C5 C6 109.4(2)
C6 C5 H5 107.6
C7 C5 C4 113.9(2)
C7 C5 H5 107.6
C7 C5 C6 110.5(2)
C1 C6 C5 111.7(2)
C1 C6 H6 106.1
C1 C6 C10 115.64(19)
C5 C6 H6 106.1
C10 C6 C5 110.39(19)
C10 C6 H6 106.1
C5 C7 H7 118.0
C8 C7 C5 124.1(2)
C8 C7 H7 118.0
C7 C8 H8 118.0
C7 C8 C9 124.0(2)
C9 C8 H8 118.0
C8 C9 H9 108.0
C8 C9 C10 109.17(19)
C8 C9 C14 112.23(19)
C10 C9 H9 108.0
C14 C9 H9 108.0
C14 C9 C10 111.37(19)
C6 C10 C9 108.95(18)
C6 C10 H10 108.5
C9 C10 H10 108.5
C11 C10 C6 111.26(19)
C11 C10 C9 111.1(2)
C11 C10 H10 108.5
O2 C11 C10 121.9(2)
O2 C11 C12 120.5(2)
C12 C11 C10 117.5(2)
C11 C12 H12 118.8
C13 C12 C11 122.3(2)
C13 C12 H12 118.8
C12 C13 H13 118.5
C12 C13 C14 123.0(2)
C14 C13 H13 118.5
C9 C14 H14A 109.2
C9 C14 H14B 109.2
C13 C14 C9 112.3(2)
C13 C14 H14A 109.2
C13 C14 H14B 109.2
H14A C14 H14B 107.9

loop_
_geom_bond_atom_site_label_1
_geom_bond_atom_site_label_2
_geom_bond_distance
O1 C1 1.223(3)
O2 C11 1.224(3)
C1 C2 1.477(3)
C1 C6 1.509(3)
C2 H2 0.9500
C2 C3 1.333(4)
C3 H3 0.9500
C3 C4 1.495(4)
C4 H4A 0.9900
C4 H4B 0.9900
C4 C5 1.526(3)
C5 H5 1.0000
C5 C6 1.534(3)
C5 C7 1.508(3)
C6 H6 1.0000
C6 C10 1.530(3)
C7 H7 0.9500
C7 C8 1.325(4)
C8 H8 0.9500
C8 C9 1.511(3)
C9 H9 1.0000
C9 C10 1.536(3)
C9 C14 1.534(3)
C10 H10 1.0000
C10 C11 1.524(3)
C11 C12 1.470(3)
C12 H12 0.9500
C12 C13 1.336(4)
C13 H13 0.9500
C13 C14 1.491(4)
C14 H14A 0.9900
C14 H14B 0.9900
